data_2217784
loop_
_publ_author_name
'MacMillan, Samantha N.'
'Tanski, Joseph M.'
'Waterman, Rory'

_publ_section_title
{<i>N</i>,<i>N</i>-Bis[2-(trimethylsilylamino)ethyl]-<i>N</i>'-(trimethylsilyl)ethane-1,2-diaminato(3--)-\k^4^<i>N</i>}methylzirconium(IV)
_journal_coeditor_code HG2378
_journal_issue 3
_journal_name_full 'Acta Crystallographica Section E'
_journal_page_first m477
_journal_paper_doi 10.1107/S160053680800425X
_journal_volume 64
_journal_year 2008
_chemical_formula_iupac '[Zr (C H3) (C15 H39 N4 Si3)]'
_chemical_formula_moiety 'C16 H42 N4 Si3 Zr'
_chemical_formula_sum 'C16 H42 N4 Si3 Zr'
_chemical_formula_weight 466.03
_chemical_melting_point 362
_chemical_name_systematic
;
{N,N-Bis[2-(trimethylsilylamino)ethyl]-N'-(trimethylsilyl)ethane-1,2-
diaminato(3-)-\k^4^<i>N</i>}methylzirconium(IV)
;
_space_group_IT_number 61
_symmetry_cell_setting orthorhombic
_symmetry_space_group_name_Hall '-P 2ac 2ab'
_symmetry_space_group_name_H-M 'P b c a'
_atom_sites_solution_hydrogens geom
_atom_sites_solution_primary direct
_atom_sites_solution_secondary difmap
_cell_angle_alpha 90.00
_cell_angle_beta 90.00
_cell_angle_gamma 90.00
_cell_formula_units_Z 8
_cell_length_a 15.6018(7)
_cell_length_b 18.0682(8)
_cell_length_c 18.3745(8)
_cell_measurement_reflns_used 9832
_cell_measurement_temperature 125(2)
_cell_measurement_theta_max 30.21
_cell_measurement_theta_min 2.51
_cell_volume 5179.7(4)
_computing_cell_refinement 'SAINT-Plus (Bruker, 1999)'
_computing_data_collection 'SMART (Bruker, 2001)'
_computing_data_reduction 'SAINT-Plus (Bruker, 1999)'
_computing_molecular_graphics 'SHELXTL (Sheldrick, 2008)'
_computing_publication_material 'SHELXTL (Sheldrick, 2008)'
_computing_structure_refinement 'SHELXL97 (Sheldrick, 2008)'
_computing_structure_solution 'SHELXS97 (Sheldrick, 2008)'
_diffrn_ambient_temperature 125(2)
_diffrn_measured_fraction_theta_full 1.000
_diffrn_measured_fraction_theta_max 1.000
_diffrn_measurement_device_type 'Bruker SMART CCD area-detector'
_diffrn_measurement_method '\f and \w'
_diffrn_radiation_monochromator graphite
_diffrn_radiation_source 'fine-focus sealed tube'
_diffrn_radiation_type MoK\a
_diffrn_radiation_wavelength 0.71073
_diffrn_reflns_av_R_equivalents 0.0326
_diffrn_reflns_av_sigmaI/netI 0.0169
_diffrn_reflns_limit_h_max 21
_diffrn_reflns_limit_h_min -21
_diffrn_reflns_limit_k_max 24
_diffrn_reflns_limit_k_min -24
_diffrn_reflns_limit_l_max 25
_diffrn_reflns_limit_l_min -24
_diffrn_reflns_number 68275
_diffrn_reflns_theta_full 29.13
_diffrn_reflns_theta_max 29.13
_diffrn_reflns_theta_min 2.05
_exptl_absorpt_coefficient_mu 0.570
_exptl_absorpt_correction_T_max 0.9144
_exptl_absorpt_correction_T_min 0.8754
_exptl_absorpt_correction_type multi-scan
_exptl_absorpt_process_details '(SADABS; Bruker, 1999)'
_exptl_crystal_colour colorless
_exptl_crystal_density_diffrn 1.195
_exptl_crystal_density_method 'not measured'
_exptl_crystal_description block
_exptl_crystal_F_000 1984
_exptl_crystal_size_max 0.24
_exptl_crystal_size_mid 0.20
_exptl_crystal_size_min 0.16
_refine_diff_density_max 0.367
_refine_diff_density_min -0.291
_refine_ls_extinction_method none
_refine_ls_goodness_of_fit_ref 1.042
_refine_ls_hydrogen_treatment constr
_refine_ls_matrix_type full
_refine_ls_number_parameters 226
_refine_ls_number_reflns 6973
_refine_ls_number_restraints 0
_refine_ls_restrained_S_all 1.042
_refine_ls_R_factor_all 0.0364
_refine_ls_R_factor_gt 0.0248
_refine_ls_shift/su_max 0.002
_refine_ls_shift/su_mean 0.000
_refine_ls_structure_factor_coef Fsqd
_refine_ls_weighting_details 'calc w = 1/[\s^2^(Fo^2^)+(0.0241P)^2^+2.7021P] where P=(Fo^2^+2Fc^2^)/3'
_refine_ls_weighting_scheme calc
_refine_ls_wR_factor_gt 0.0568
_refine_ls_wR_factor_ref 0.0629
_reflns_number_gt 5714
_reflns_number_total 6973
_reflns_threshold_expression I>2\s(I)
_cod_data_source_file hg2378.cif
_cod_data_source_block I
_cod_database_code 2217784
_cod_database_fobs_code 2217784

loop_
_symmetry_equiv_pos_as_xyz
'x, y, z'
'-x+1/2, -y, z+1/2'
'-x, y+1/2, -z+1/2'
'x+1/2, -y+1/2, -z'
'-x, -y, -z'
'x-1/2, y, -z-1/2'
'x, -y-1/2, z-1/2'
'-x-1/2, y-1/2, z'

loop_
_atom_site_type_symbol
_atom_site_label
_atom_site_fract_x
_atom_site_fract_y
_atom_site_fract_z
_atom_site_U_iso_or_equiv
_atom_site_adp_type
_atom_site_calc_flag
_atom_site_refinement_flags
_atom_site_occupancy
Zr Zr 0.628126(8) 0.214931(8) 0.623919(7) 0.02366(4) Uani d . 1
N N1 0.62324(8) 0.32650(7) 0.59830(7) 0.0296(3) Uani d . 1
N N2 0.67984(8) 0.15023(7) 0.54191(7) 0.0302(3) Uani d . 1
N N3 0.68857(8) 0.19705(7) 0.72277(7) 0.0293(3) Uani d . 1
N N4 0.78205(8) 0.25715(8) 0.60724(7) 0.0294(3) Uani d . 1
Si Si1 0.55541(3) 0.39089(2) 0.63723(2) 0.02935(9) Uani d . 1
Si Si2 0.63047(3) 0.11014(2) 0.46778(2) 0.02709(9) Uani d . 1
Si Si3 0.66444(3) 0.12547(3) 0.78173(3) 0.03368(10) Uani d . 1
C C1 0.69404(11) 0.35295(10) 0.55145(10) 0.0402(4) Uani d . 1
H H1A 0.6881 0.4068 0.5428 0.048 Uiso calc R 1
H H1B 0.6922 0.3273 0.5039 0.048 Uiso calc R 1
C C2 0.77345(10) 0.13734(10) 0.54823(10) 0.0377(4) Uani d . 1
H H2A 0.7937 0.1066 0.5071 0.045 Uiso calc R 1
H H2B 0.7864 0.1110 0.5942 0.045 Uiso calc R 1
C C3 0.76119(10) 0.24758(10) 0.73870(9) 0.0343(3) Uani d . 1
H H3A 0.7885 0.2335 0.7853 0.041 Uiso calc R 1
H H3B 0.7402 0.2991 0.7430 0.041 Uiso calc R 1
C C4 0.77852(10) 0.33693(9) 0.58941(10) 0.0376(4) Uani d . 1
H H4A 0.8270 0.3503 0.5572 0.045 Uiso calc R 1
H H4B 0.7830 0.3667 0.6345 0.045 Uiso calc R 1
C C5 0.81823(10) 0.21178(10) 0.54734(9) 0.0380(4) Uani d . 1
H H5A 0.8807 0.2051 0.5544 0.046 Uiso calc R 1
H H5B 0.8088 0.2367 0.5000 0.046 Uiso calc R 1
C C6 0.82595(10) 0.24200(10) 0.67714(9) 0.0348(4) Uani d . 1
H H6A 0.8726 0.2783 0.6847 0.042 Uiso calc R 1
H H6B 0.8514 0.1918 0.6762 0.042 Uiso calc R 1
C C7 0.46795(15) 0.41750(14) 0.57399(13) 0.0659(7) Uani d . 1
H H7A 0.4927 0.4371 0.5289 0.099 Uiso calc R 1
H H7B 0.4321 0.4555 0.5968 0.099 Uiso calc R 1
H H7C 0.4329 0.3739 0.5628 0.099 Uiso calc R 1
C C8 0.61459(15) 0.47570(12) 0.66494(16) 0.0670(7) Uani d . 1
H H8A 0.6359 0.5012 0.6215 0.101 Uiso calc R 1
H H8B 0.6630 0.4619 0.6961 0.101 Uiso calc R 1
H H8C 0.5760 0.5086 0.6918 0.101 Uiso calc R 1
C C9 0.50645(14) 0.35016(11) 0.72057(10) 0.0486(5) Uani d . 1
H H9A 0.4616 0.3149 0.7066 0.073 Uiso calc R 1
H H9B 0.4813 0.3897 0.7502 0.073 Uiso calc R 1
H H9C 0.5507 0.3245 0.7488 0.073 Uiso calc R 1
C C10 0.69439(13) 0.12628(12) 0.38323(9) 0.0491(5) Uani d . 1
H H10A 0.7510 0.1034 0.3885 0.074 Uiso calc R 1
H H10B 0.7011 0.1796 0.3754 0.074 Uiso calc R 1
H H10C 0.6646 0.1043 0.3415 0.074 Uiso calc R 1
C C11 0.52293(11) 0.15334(11) 0.45402(10) 0.0430(4) Uani d . 1
H H11A 0.4847 0.1388 0.4939 0.064 Uiso calc R 1
H H11B 0.4988 0.1365 0.4076 0.064 Uiso calc R 1
H H11C 0.5288 0.2073 0.4533 0.064 Uiso calc R 1
C C12 0.62003(13) 0.00839(10) 0.48219(12) 0.0458(4) Uani d . 1
H H12A 0.6771 -0.0134 0.4883 0.069 Uiso calc R 1
H H12B 0.5917 -0.0140 0.4400 0.069 Uiso calc R 1
H H12C 0.5858 -0.0009 0.5259 0.069 Uiso calc R 1
C C13 0.76108(14) 0.09490(13) 0.83365(13) 0.0587(6) Uani d . 1
H H13A 0.8074 0.0831 0.7996 0.088 Uiso calc R 1
H H13B 0.7469 0.0508 0.8623 0.088 Uiso calc R 1
H H13C 0.7796 0.1347 0.8663 0.088 Uiso calc R 1
C C14 0.62506(14) 0.04485(11) 0.72743(12) 0.0524(5) Uani d . 1
H H14A 0.6661 0.0338 0.6885 0.079 Uiso calc R 1
H H14B 0.5692 0.0569 0.7061 0.079 Uiso calc R 1
H H14C 0.6192 0.0016 0.7592 0.079 Uiso calc R 1
C C15 0.58017(14) 0.15179(12) 0.84950(11) 0.0493(5) Uani d . 1
H H15A 0.6006 0.1935 0.8788 0.074 Uiso calc R 1
H H15B 0.5682 0.1095 0.8813 0.074 Uiso calc R 1
H H15C 0.5277 0.1661 0.8238 0.074 Uiso calc R 1
C C16 0.48882(11) 0.17738(10) 0.64014(10) 0.0399(4) Uani d . 1
H H16A 0.4821 0.1268 0.6219 0.060 Uiso calc R 1
H H16B 0.4504 0.2106 0.6134 0.060 Uiso calc R 1
H H16C 0.4746 0.1788 0.6921 0.060 Uiso calc R 1

loop_
_atom_site_aniso_label
_atom_site_aniso_U_11
_atom_site_aniso_U_22
_atom_site_aniso_U_33
_atom_site_aniso_U_12
_atom_site_aniso_U_13
_atom_site_aniso_U_23
Zr 0.01895(7) 0.02612(7) 0.02593(7) -0.00195(5) 0.00175(5) -0.00244(5)
N1 0.0233(6) 0.0322(7) 0.0333(6) -0.0023(5) 0.0047(5) 0.0056(5)
N2 0.0207(6) 0.0368(7) 0.0331(7) 0.0001(5) -0.0010(5) -0.0091(6)
N3 0.0277(6) 0.0310(6) 0.0293(6) -0.0040(5) -0.0004(5) 0.0010(5)
N4 0.0201(6) 0.0367(7) 0.0314(6) -0.0039(5) 0.0022(5) -0.0038(5)
Si1 0.0265(2) 0.0259(2) 0.0356(2) -0.00213(16) -0.00132(17) 0.00063(17)
Si2 0.02662(19) 0.0296(2) 0.02508(19) -0.00250(16) -0.00016(16) -0.00074(16)
Si3 0.0355(2) 0.0320(2) 0.0335(2) 0.00130(18) 0.00282(19) 0.00533(18)
C1 0.0315(8) 0.0440(9) 0.0450(10) -0.0025(7) 0.0093(7) 0.0153(8)
C2 0.0243(7) 0.0475(10) 0.0412(9) 0.0053(7) -0.0011(6) -0.0145(8)
C3 0.0352(8) 0.0383(8) 0.0295(8) -0.0074(7) -0.0037(6) -0.0029(7)
C4 0.0264(8) 0.0383(9) 0.0482(10) -0.0090(7) 0.0090(7) 0.0055(8)
C5 0.0206(7) 0.0563(11) 0.0372(9) -0.0022(7) 0.0053(6) -0.0089(8)
C6 0.0233(7) 0.0430(9) 0.0380(9) -0.0065(7) -0.0058(6) -0.0052(7)
C7 0.0610(14) 0.0767(16) 0.0600(13) 0.0338(12) -0.0199(11) -0.0094(12)
C8 0.0627(14) 0.0414(11) 0.0969(19) -0.0193(10) 0.0106(13) -0.0183(12)
C9 0.0580(12) 0.0409(10) 0.0470(11) 0.0056(9) 0.0205(9) -0.0002(8)
C10 0.0489(11) 0.0676(13) 0.0307(9) -0.0012(10) 0.0073(8) 0.0052(9)
C11 0.0326(9) 0.0530(11) 0.0433(10) 0.0031(8) -0.0063(7) 0.0083(8)
C12 0.0477(11) 0.0303(8) 0.0595(12) -0.0051(8) 0.0075(9) -0.0054(8)
C13 0.0523(12) 0.0595(13) 0.0644(13) 0.0087(10) -0.0095(10) 0.0215(11)
C14 0.0650(13) 0.0348(9) 0.0573(12) -0.0100(9) 0.0060(10) 0.0016(9)
C15 0.0521(12) 0.0534(11) 0.0425(10) 0.0007(9) 0.0142(9) 0.0079(9)
C16 0.0290(8) 0.0441(10) 0.0465(10) -0.0095(7) 0.0061(7) -0.0078(8)

loop_
_atom_type_symbol
_atom_type_description
_atom_type_scat_dispersion_real
_atom_type_scat_dispersion_imag
_atom_type_scat_source
C C 0.0033 0.0016 'International Tables Vol C Tables 4.2.6.8 and 6.1.1.4'
H H 0.0000 0.0000 'International Tables Vol C Tables 4.2.6.8 and 6.1.1.4'
N N 0.0061 0.0033 'International Tables Vol C Tables 4.2.6.8 and 6.1.1.4'
Si Si 0.0817 0.0704 'International Tables Vol C Tables 4.2.6.8 and 6.1.1.4'
Zr Zr -2.9673 0.5597 'International Tables Vol C Tables 4.2.6.8 and 6.1.1.4'

loop_
_geom_angle_atom_site_label_1
_geom_angle_atom_site_label_2
_geom_angle_atom_site_label_3
_geom_angle
N2 Zr N1 113.48(5)
N2 Zr N3 111.87(5)
N1 Zr N3 111.57(5)
N2 Zr C16 107.24(6)
N1 Zr C16 106.40(6)
N3 Zr C16 105.72(6)
N2 Zr N4 73.33(5)
N1 Zr N4 73.43(5)
N3 Zr N4 73.86(5)
C16 Zr N4 179.41(5)
C1 N1 Si1 118.72(11)
C1 N1 Zr 114.78(10)
Si1 N1 Zr 125.71(7)
C2 N2 Si2 115.83(10)
C2 N2 Zr 114.53(10)
Si2 N2 Zr 129.64(7)
C3 N3 Si3 120.19(10)
C3 N3 Zr 115.11(10)
Si3 N3 Zr 124.54(7)
C4 N4 C6 112.92(13)
C4 N4 C5 112.84(13)
C6 N4 C5 111.41(13)
C4 N4 Zr 106.52(9)
C6 N4 Zr 106.10(9)
C5 N4 Zr 106.46(9)
N1 Si1 C7 111.45(9)
N1 Si1 C8 111.34(9)
C7 Si1 C8 108.85(12)
N1 Si1 C9 108.99(8)
C7 Si1 C9 108.40(11)
C8 Si1 C9 107.70(11)
N2 Si2 C12 109.94(8)
N2 Si2 C11 109.44(8)
C12 Si2 C11 110.65(9)
N2 Si2 C10 110.66(8)
C12 Si2 C10 108.57(10)
C11 Si2 C10 107.55(9)
N3 Si3 C13 111.45(9)
N3 Si3 C14 108.66(8)
C13 Si3 C14 107.91(11)
N3 Si3 C15 112.32(8)
C13 Si3 C15 107.59(10)
C14 Si3 C15 108.79(10)
N1 C1 C4 108.61(13)
N1 C1 H1A 110.0
C4 C1 H1A 110.0
N1 C1 H1B 110.0
C4 C1 H1B 110.0
H1A C1 H1B 108.3
N2 C2 C5 108.29(14)
N2 C2 H2A 110.0
C5 C2 H2A 110.0
N2 C2 H2B 110.0
C5 C2 H2B 110.0
H2A C2 H2B 108.4
N3 C3 C6 108.65(13)
N3 C3 H3A 110.0
C6 C3 H3A 110.0
N3 C3 H3B 110.0
C6 C3 H3B 110.0
H3A C3 H3B 108.3
N4 C4 C1 108.64(13)
N4 C4 H4A 110.0
C1 C4 H4A 110.0
N4 C4 H4B 110.0
C1 C4 H4B 110.0
H4A C4 H4B 108.3
N4 C5 C2 107.87(13)
N4 C5 H5A 110.1
C2 C5 H5A 110.1
N4 C5 H5B 110.1
C2 C5 H5B 110.1
H5A C5 H5B 108.4
N4 C6 C3 109.00(13)
N4 C6 H6A 109.9
C3 C6 H6A 109.9
N4 C6 H6B 109.9
C3 C6 H6B 109.9
H6A C6 H6B 108.3
Si1 C7 H7A 109.5
Si1 C7 H7B 109.5
H7A C7 H7B 109.5
Si1 C7 H7C 109.5
H7A C7 H7C 109.5
H7B C7 H7C 109.5
Si1 C8 H8A 109.5
Si1 C8 H8B 109.5
H8A C8 H8B 109.5
Si1 C8 H8C 109.5
H8A C8 H8C 109.5
H8B C8 H8C 109.5
Si1 C9 H9A 109.5
Si1 C9 H9B 109.5
H9A C9 H9B 109.5
Si1 C9 H9C 109.5
H9A C9 H9C 109.5
H9B C9 H9C 109.5
Si2 C10 H10A 109.5
Si2 C10 H10B 109.5
H10A C10 H10B 109.5
Si2 C10 H10C 109.5
H10A C10 H10C 109.5
H10B C10 H10C 109.5
Si2 C11 H11A 109.5
Si2 C11 H11B 109.5
H11A C11 H11B 109.5
Si2 C11 H11C 109.5
H11A C11 H11C 109.5
H11B C11 H11C 109.5
Si2 C12 H12A 109.5
Si2 C12 H12B 109.5
H12A C12 H12B 109.5
Si2 C12 H12C 109.5
H12A C12 H12C 109.5
H12B C12 H12C 109.5
Si3 C13 H13A 109.5
Si3 C13 H13B 109.5
H13A C13 H13B 109.5
Si3 C13 H13C 109.5
H13A C13 H13C 109.5
H13B C13 H13C 109.5
Si3 C14 H14A 109.5
Si3 C14 H14B 109.5
H14A C14 H14B 109.5
Si3 C14 H14C 109.5
H14A C14 H14C 109.5
H14B C14 H14C 109.5
Si3 C15 H15A 109.5
Si3 C15 H15B 109.5
H15A C15 H15B 109.5
Si3 C15 H15C 109.5
H15A C15 H15C 109.5
H15B C15 H15C 109.5
Zr C16 H16A 109.5
Zr C16 H16B 109.5
H16A C16 H16B 109.5
Zr C16 H16C 109.5
H16A C16 H16C 109.5
H16B C16 H16C 109.5

loop_
_geom_bond_atom_site_label_1
_geom_bond_atom_site_label_2
_geom_bond_distance
Zr N2 2.0709(12)
Zr N1 2.0715(13)
Zr N3 2.0719(13)
Zr C16 2.2963(16)
Zr N4 2.5383(12)
N1 C1 1.4796(19)
N1 Si1 1.7278(14)
N2 C2 1.4834(19)
N2 Si2 1.7242(13)
N3 C3 1.484(2)
N3 Si3 1.7286(13)
N4 C4 1.479(2)
N4 C6 1.481(2)
N4 C5 1.484(2)
Si1 C7 1.856(2)
Si1 C8 1.860(2)
Si1 C9 1.8628(18)
Si2 C12 1.8646(18)
Si2 C11 1.8678(17)
Si2 C10 1.8690(18)
Si3 C13 1.868(2)
Si3 C14 1.870(2)
Si3 C15 1.8723(19)
C1 C4 1.519(2)
C1 H1A 0.9900
C1 H1B 0.9900
C2 C5 1.516(2)
C2 H2A 0.9900
C2 H2B 0.9900
C3 C6 1.520(2)
C3 H3A 0.9900
C3 H3B 0.9900
C4 H4A 0.9900
C4 H4B 0.9900
C5 H5A 0.9900
C5 H5B 0.9900
C6 H6A 0.9900
C6 H6B 0.9900
C7 H7A 0.9800
C7 H7B 0.9800
C7 H7C 0.9800
C8 H8A 0.9800
C8 H8B 0.9800
C8 H8C 0.9800
C9 H9A 0.9800
C9 H9B 0.9800
C9 H9C 0.9800
C10 H10A 0.9800
C10 H10B 0.9800
C10 H10C 0.9800
C11 H11A 0.9800
C11 H11B 0.9800
C11 H11C 0.9800
C12 H12A 0.9800
C12 H12B 0.9800
C12 H12C 0.9800
C13 H13A 0.9800
C13 H13B 0.9800
C13 H13C 0.9800
C14 H14A 0.9800
C14 H14B 0.9800
C14 H14C 0.9800
C15 H15A 0.9800
C15 H15B 0.9800
C15 H15C 0.9800
C16 H16A 0.9800
C16 H16B 0.9800
C16 H16C 0.9800

loop_
_geom_torsion_atom_site_label_1
_geom_torsion_atom_site_label_2
_geom_torsion_atom_site_label_3
_geom_torsion_atom_site_label_4
_geom_torsion
N2 Zr N1 C1 -32.96(13)
N3 Zr N1 C1 94.52(12)
C16 Zr N1 C1 -150.64(12)
N4 Zr N1 C1 29.95(11)
N2 Zr N1 Si1 157.39(8)
N3 Zr N1 Si1 -75.14(10)
C16 Zr N1 Si1 39.70(10)
N4 Zr N1 Si1 -139.70(10)
N1 Zr N2 C2 92.84(12)
N3 Zr N2 C2 -34.49(13)
C16 Zr N2 C2 -149.97(12)
N4 Zr N2 C2 29.87(11)
N1 Zr N2 Si2 -86.65(10)
N3 Zr N2 Si2 146.03(9)
C16 Zr N2 Si2 30.54(12)
N4 Zr N2 Si2 -149.62(11)
N2 Zr N3 C3 92.41(11)
N1 Zr N3 C3 -35.93(12)
C16 Zr N3 C3 -151.18(11)
N4 Zr N3 C3 28.37(10)
N2 Zr N3 Si3 -83.04(9)
N1 Zr N3 Si3 148.62(8)
C16 Zr N3 Si3 33.37(10)
N4 Zr N3 Si3 -147.08(9)
N2 Zr N4 C4 121.87(11)
N1 Zr N4 C4 0.34(10)
N3 Zr N4 C4 -118.70(11)
N2 Zr N4 C6 -117.57(11)
N1 Zr N4 C6 120.91(11)
N3 Zr N4 C6 1.87(10)
N2 Zr N4 C5 1.21(10)
N1 Zr N4 C5 -120.31(11)
N3 Zr N4 C5 120.65(11)
C1 N1 Si1 C7 84.74(16)
Zr N1 Si1 C7 -105.97(12)
C1 N1 Si1 C8 -37.01(16)
Zr N1 Si1 C8 132.28(12)
C1 N1 Si1 C9 -155.67(13)
Zr N1 Si1 C9 13.62(12)
C2 N2 Si2 C12 74.34(14)
Zr N2 Si2 C12 -106.18(11)
C2 N2 Si2 C11 -163.93(12)
Zr N2 Si2 C11 15.55(12)
C2 N2 Si2 C10 -45.59(15)
Zr N2 Si2 C10 133.89(11)
C3 N3 Si3 C13 -26.69(15)
Zr N3 Si3 C13 148.55(10)
C3 N3 Si3 C14 -145.46(13)
Zr N3 Si3 C14 29.77(12)
C3 N3 Si3 C15 94.13(14)
Zr N3 Si3 C15 -90.64(11)
Si1 N1 C1 C4 112.38(14)
Zr N1 C1 C4 -58.05(17)
Si2 N2 C2 C5 120.48(13)
Zr N2 C2 C5 -59.08(16)
Si3 N3 C3 C6 119.29(13)
Zr N3 C3 C6 -56.37(16)
C6 N4 C4 C1 -144.45(14)
C5 N4 C4 C1 88.09(15)
Zr N4 C4 C1 -28.38(15)
N1 C1 C4 N4 54.78(18)
C4 N4 C5 C2 -146.42(14)
C6 N4 C5 C2 85.33(15)
Zr N4 C5 C2 -29.91(15)
N2 C2 C5 N4 56.44(17)
C4 N4 C6 C3 86.62(16)
C5 N4 C6 C3 -145.17(14)
Zr N4 C6 C3 -29.71(15)
N3 C3 C6 N4 54.96(18)
